data_7043272
loop_
_publ_author_name
'Karmakar, Anirban'
'R\'ubio, Guilherme M. D. M.'
'Paul, Anup'
'Guedes da Silva, M. F\'atima C.'
'Mahmudov, Kamran T.'
'Guseinov, Firudin I.'
'Carabineiro, S\'onia A.C.'
'Pombeiro, Armando J. L.'

_publ_section_title
;
 Lanthanide Metal Organic Frameworks based on dicarboxyl-functionalized
 arylhydrazone of barbituric acid: Syntheses, Structures, Luminescence and
 Catalytic Aldehydes Cyanosilylation
;
_journal_name_full 'Dalton Trans.'
_journal_paper_doi 10.1039/C7DT01056G
_journal_year 2017
_chemical_formula_sum 'C21 H27 N8 Nd O13'
_chemical_formula_weight 743.74
_space_group_crystal_system triclinic
_space_group_IT_number 2
_space_group_name_Hall '-P 1'
_space_group_name_H-M_alt 'P -1'
_symmetry_space_group_name_Hall '-P 1'
_symmetry_space_group_name_H-M 'P -1'
_atom_sites_solution_hydrogens geom
_audit_creation_method SHELXL-2014/6
_audit_update_record
;
2017-03-22 deposited with the CCDC.
2017-04-13 downloaded from the CCDC.
;
_cell_angle_alpha 84.0120(10)
_cell_angle_beta 67.888(2)
_cell_angle_gamma 64.1610(10)
_cell_formula_units_Z 2
_cell_length_a 10.9927(3)
_cell_length_b 11.1065(3)
_cell_length_c 14.1247(4)
_cell_measurement_reflns_used 9876
_cell_measurement_temperature 296(2)
_cell_measurement_theta_max 26.02
_cell_measurement_theta_min 2.66
_cell_volume 1434.23(7)
_computing_cell_refinement 'Bruker SAINT'
_computing_data_collection 'Bruker APEX2'
_computing_data_reduction 'Bruker SAINT'
_computing_molecular_graphics 'Mercury CSD 3.5.1, 2008'
_computing_publication_material 'WinGX publication routines (Farrugia, 1999)'
_computing_structure_refinement 'SHELXL-2014/6 (Sheldrick, 2014)'
_computing_structure_solution 'SIR97 (Giacovazzo et al, 1999)'
_diffrn_ambient_temperature 296(2)
_diffrn_measured_fraction_theta_full 0.997
_diffrn_measured_fraction_theta_max 0.996
_diffrn_measurement_device_type 'Bruker APEX-II CCD'
_diffrn_measurement_method '\f and \w scans'
_diffrn_radiation_type MoK\a
_diffrn_radiation_wavelength 0.71073
_diffrn_reflns_av_R_equivalents 0.0229
_diffrn_reflns_av_unetI/netI 0.0201
_diffrn_reflns_Laue_measured_fraction_full 0.997
_diffrn_reflns_Laue_measured_fraction_max 0.996
_diffrn_reflns_limit_h_max 13
_diffrn_reflns_limit_h_min -13
_diffrn_reflns_limit_k_max 13
_diffrn_reflns_limit_k_min -13
_diffrn_reflns_limit_l_max 17
_diffrn_reflns_limit_l_min -17
_diffrn_reflns_number 20942
_diffrn_reflns_point_group_measured_fraction_full 0.997
_diffrn_reflns_point_group_measured_fraction_max 0.996
_diffrn_reflns_theta_full 25.242
_diffrn_reflns_theta_max 26.054
_diffrn_reflns_theta_min 2.658
_diffrn_source 'fine-focus sealed tube'
_exptl_absorpt_coefficient_mu 1.888
_exptl_absorpt_correction_T_max 0.7
_exptl_absorpt_correction_T_min 0.5
_exptl_absorpt_correction_type multi-scan
_exptl_absorpt_process_details SADABS
_exptl_crystal_colour Yellow
_exptl_crystal_density_diffrn 1.722
_exptl_crystal_description Block
_exptl_crystal_F_000 746
_exptl_crystal_size_max 0.350
_exptl_crystal_size_mid 0.250
_exptl_crystal_size_min 0.130
_refine_diff_density_max 1.334
_refine_diff_density_min -0.386
_refine_diff_density_rms 0.115
_refine_ls_extinction_method none
_refine_ls_goodness_of_fit_ref 1.029
_refine_ls_hydrogen_treatment constr
_refine_ls_matrix_type full
_refine_ls_number_parameters 394
_refine_ls_number_reflns 5653
_refine_ls_number_restraints 0
_refine_ls_restrained_S_all 1.029
_refine_ls_R_factor_all 0.0278
_refine_ls_R_factor_gt 0.0244
_refine_ls_shift/su_max 0.001
_refine_ls_shift/su_mean 0.000
_refine_ls_structure_factor_coef Fsqd
_refine_ls_weighting_details 'w=1/[\s^2^(Fo^2^)+(0.0365P)^2^+1.4986P] where P=(Fo^2^+2Fc^2^)/3'
_refine_ls_weighting_scheme calc
_refine_ls_wR_factor_gt 0.0613
_refine_ls_wR_factor_ref 0.0631
_reflns_Friedel_coverage 0.000
_reflns_number_gt 5223
_reflns_number_total 5653
_reflns_threshold_expression 'I > 2\s(I)'
_cod_data_source_file c7dt01056g2.cif
_cod_data_source_block 3
_cod_database_code 7043272
_shelx_space_group_comment
;
The symmetry employed for this shelxl refinement is uniquely defined
by the following loop, which should always be used as a source of
symmetry information in preference to the above space-group names.
They are only intended as comments.
;
_shelx_estimated_absorpt_t_min 0.558
_shelx_estimated_absorpt_t_max 0.791
_shelxl_version_number 2014/6

loop_
_space_group_symop_operation_xyz
'x, y, z'
'-x, -y, -z'

loop_
_atom_site_label
_atom_site_type_symbol
_atom_site_fract_x
_atom_site_fract_y
_atom_site_fract_z
_atom_site_U_iso_or_equiv
_atom_site_adp_type
_atom_site_occupancy
_atom_site_site_symmetry_order
_atom_site_calc_flag
_atom_site_refinement_flags_posn
_atom_site_refinement_flags_adp
Nd1 Nd 0.27884(2) 0.38066(2) 0.36819(2) 0.02264(6) Uani 1 1 d . .
O3 O 0.8515(2) 0.4098(2) 0.52949(15) 0.0318(4) Uani 1 1 d . .
O4 O 1.0469(2) 0.3987(2) 0.39634(17) 0.0373(5) Uani 1 1 d . .
C5 C 0.9365(3) 0.3771(3) 0.4382(2) 0.0235(5) Uani 1 1 d . .
O8 O 0.2948(3) 0.1502(2) 0.3871(2) 0.0487(6) Uani 1 1 d . .
O1 O 0.5484(2) 0.2335(2) 0.29990(15) 0.0318(4) Uani 1 1 d . .
C8 C 0.8405(3) 0.1803(3) 0.2489(2) 0.0235(5) Uani 1 1 d . .
H8 H 0.8196 0.1382 0.2076 0.028 Uiso 1 1 calc R U
N1 N 1.0936(2) 0.0588(2) 0.14883(17) 0.0261(5) Uani 1 1 d . .
H1N H 1.0711 0.0346 0.1043 0.031 Uiso 1 1 calc R U
N2 N 1.2290(2) 0.0095(2) 0.13995(16) 0.0240(5) Uani 1 1 d . .
O7 O 1.5138(2) -0.1005(2) 0.12368(16) 0.0405(5) Uani 1 1 d . .
O5 O 1.1846(2) -0.0641(2) -0.03051(17) 0.0431(6) Uani 1 1 d . .
C6 C 1.0155(3) 0.2174(3) 0.29113(19) 0.0224(5) Uani 1 1 d . .
H6 H 1.1113 0.2013 0.2768 0.027 Uiso 1 1 calc R U
C4 C 0.9031(3) 0.3070(2) 0.37237(19) 0.0206(5) Uani 1 1 d . .
O2 O 0.4735(2) 0.3964(3) 0.41335(18) 0.0461(6) Uani 1 1 d . .
C7 C 0.9834(3) 0.1521(3) 0.23152(19) 0.0222(5) Uani 1 1 d . .
C9 C 1.3315(3) -0.0699(3) 0.05866(19) 0.0233(5) Uani 1 1 d . .
N3 N 1.4276(2) -0.1778(3) -0.10879(18) 0.0328(6) Uani 1 1 d . .
H3N H 1.4145 -0.1968 -0.1606 0.039 Uiso 1 1 calc R U
O6 O 1.6708(2) -0.2861(2) -0.19283(15) 0.0364(5) Uani 1 1 d . .
N8 N 0.8754(3) 0.4414(3) 0.1043(3) 0.0542(8) Uani 1 1 d . .
C13 C 0.3110(4) 0.0461(3) 0.3515(2) 0.0383(7) Uani 1 1 d . .
H13 H 0.3628 0.0245 0.2815 0.046 Uiso 1 1 calc R U
N5 N 0.2607(4) -0.0368(3) 0.4049(2) 0.0570(9) Uani 1 1 d . .
C14 C 0.2897(8) -0.1623(5) 0.3598(4) 0.096(2) Uani 1 1 d . .
H14A H 0.3402 -0.1675 0.2871 0.144 Uiso 1 1 calc R U
H14B H 0.1995 -0.1670 0.3736 0.144 Uiso 1 1 calc R U
H14C H 0.3487 -0.2357 0.3888 0.144 Uiso 1 1 calc R U
C15 C 0.1739(9) -0.0019(6) 0.5139(4) 0.118(3) Uani 1 1 d . .
H15A H 0.2370 -0.0202 0.5508 0.177 Uiso 1 1 calc R U
H15B H 0.1194 -0.0542 0.5383 0.177 Uiso 1 1 calc R U
H15C H 0.1082 0.0917 0.5243 0.177 Uiso 1 1 calc R U
O11 O 0.1875(3) 0.5663(3) 0.2522(2) 0.0560(7) Uani 1 1 d . .
N7 N 0.3035(4) 0.5797(3) 0.2076(3) 0.0602(9) Uani 1 1 d . .
O12 O 0.3119(5) 0.6615(4) 0.1428(3) 0.1112(15) Uani 1 1 d . .
O10 O 0.4080(3) 0.5051(3) 0.2328(3) 0.0694(8) Uani 1 1 d . .
C1 C 0.5735(3) 0.3039(3) 0.3492(2) 0.0273(6) Uani 1 1 d . .
C2 C 0.7284(3) 0.2728(3) 0.3293(2) 0.0236(5) Uani 1 1 d . .
C10 C 1.4811(3) -0.1230(3) 0.0568(2) 0.0259(5) Uani 1 1 d . .
N4 N 1.5884(2) -0.2019(2) -0.03085(17) 0.0265(5) Uani 1 1 d . .
H4N H 1.6760 -0.2395 -0.0323 0.032 Uiso 1 1 calc R U
C11 C 1.5676(3) -0.2251(3) -0.1148(2) 0.0272(6) Uani 1 1 d . .
C12 C 1.3053(3) -0.1024(3) -0.0270(2) 0.0286(6) Uani 1 1 d . .
C3 C 0.7591(3) 0.3348(3) 0.39164(19) 0.0226(5) Uani 1 1 d . .
H3 H 0.6841 0.3947 0.4461 0.027 Uiso 1 1 calc R U
O9 O 0.2440(3) 0.3204(3) 0.54451(18) 0.0497(6) Uani 1 1 d . .
C16 C 0.1646(4) 0.2908(3) 0.6200(3) 0.0439(8) Uani 1 1 d . .
H16 H 0.0653 0.3336 0.6333 0.053 Uiso 1 1 calc R U
N6 N 0.2070(4) 0.2042(3) 0.6839(3) 0.0603(9) Uani 1 1 d . .
C17 C 0.3591(6) 0.1303(6) 0.6669(5) 0.104(2) Uani 1 1 d . .
H17A H 0.4127 0.1742 0.6193 0.156 Uiso 1 1 calc R U
H17B H 0.3934 0.0410 0.6395 0.156 Uiso 1 1 calc R U
H17C H 0.3726 0.1265 0.7307 0.156 Uiso 1 1 calc R U
O13 O 1.1181(3) 0.3062(3) 0.0404(2) 0.0557(7) Uani 1 1 d . .
C19 C 1.0110(4) 0.3973(4) 0.0993(3) 0.0532(9) Uani 1 1 d . .
H19 H 1.0262 0.4393 0.1446 0.064 Uiso 1 1 calc R U
C20 C 0.7573(5) 0.5532(5) 0.1762(4) 0.0829(16) Uani 1 1 d . .
H20A H 0.7936 0.5781 0.2193 0.124 Uiso 1 1 calc R U
H20B H 0.6821 0.5270 0.2176 0.124 Uiso 1 1 calc R U
H20C H 0.7184 0.6283 0.1389 0.124 Uiso 1 1 calc R U
C21 C 0.8404(6) 0.3854(5) 0.0386(4) 0.0777(14) Uani 1 1 d . .
H21A H 0.9242 0.3065 0.0012 0.117 Uiso 1 1 calc R U
H21B H 0.8108 0.4497 -0.0086 0.117 Uiso 1 1 calc R U
H21C H 0.7624 0.3619 0.0785 0.117 Uiso 1 1 calc R U
C18 C 0.1047(8) 0.1773(6) 0.7745(5) 0.123(3) Uani 1 1 d . .
H18A H 0.0073 0.2413 0.7834 0.184 Uiso 1 1 calc R U
H18B H 0.1249 0.1846 0.8336 0.184 Uiso 1 1 calc R U
H18C H 0.1146 0.0884 0.7662 0.184 Uiso 1 1 calc R U

loop_
_atom_site_aniso_label
_atom_site_aniso_U_11
_atom_site_aniso_U_22
_atom_site_aniso_U_33
_atom_site_aniso_U_23
_atom_site_aniso_U_13
_atom_site_aniso_U_12
Nd1 0.01211(8) 0.03151(9) 0.02225(8) -0.01115(5) -0.00194(5) -0.00850(6)
O3 0.0246(10) 0.0392(11) 0.0290(10) -0.0162(8) -0.0034(8) -0.0129(9)
O4 0.0174(10) 0.0497(13) 0.0441(12) -0.0225(10) -0.0012(9) -0.0168(9)
C5 0.0114(11) 0.0248(12) 0.0302(14) -0.0102(10) -0.0063(10) -0.0028(10)
O8 0.0568(15) 0.0383(12) 0.0572(15) 0.0004(11) -0.0245(13) -0.0224(11)
O1 0.0183(9) 0.0447(11) 0.0327(10) -0.0178(9) -0.0064(8) -0.0120(8)
C8 0.0188(12) 0.0305(13) 0.0224(13) -0.0085(10) -0.0071(10) -0.0097(11)
N1 0.0167(11) 0.0340(12) 0.0233(11) -0.0134(9) -0.0027(9) -0.0077(9)
N2 0.0176(11) 0.0276(11) 0.0212(11) -0.0064(9) -0.0030(9) -0.0067(9)
O7 0.0266(11) 0.0578(14) 0.0297(11) -0.0169(10) -0.0116(9) -0.0064(10)
O5 0.0195(10) 0.0638(15) 0.0384(12) -0.0253(11) -0.0072(9) -0.0080(10)
C6 0.0119(11) 0.0278(13) 0.0237(13) -0.0080(10) -0.0030(10) -0.0062(10)
C4 0.0159(12) 0.0234(12) 0.0216(12) -0.0048(10) -0.0059(10) -0.0074(10)
O2 0.0144(10) 0.0674(15) 0.0487(13) -0.0372(12) -0.0020(9) -0.0101(10)
C7 0.0163(12) 0.0263(13) 0.0188(12) -0.0071(10) -0.0020(10) -0.0066(10)
C9 0.0192(12) 0.0258(13) 0.0208(12) -0.0066(10) -0.0038(10) -0.0072(10)
N3 0.0201(12) 0.0464(14) 0.0253(12) -0.0193(10) -0.0035(10) -0.0080(11)
O6 0.0202(10) 0.0517(13) 0.0273(10) -0.0217(9) 0.0009(8) -0.0097(9)
N8 0.0453(18) 0.0493(17) 0.060(2) 0.0148(15) -0.0167(15) -0.0181(15)
C13 0.0406(18) 0.0370(17) 0.0357(16) 0.0007(13) -0.0177(14) -0.0119(14)
N5 0.096(3) 0.0471(17) 0.0365(16) 0.0042(13) -0.0207(17) -0.0414(18)
C14 0.168(6) 0.067(3) 0.062(3) -0.004(2) -0.021(3) -0.075(4)
C15 0.209(8) 0.103(4) 0.045(3) 0.000(3) -0.002(4) -0.106(5)
O11 0.0484(15) 0.0540(15) 0.0489(15) 0.0027(12) -0.0139(12) -0.0109(12)
N7 0.082(3) 0.0502(19) 0.059(2) 0.0112(16) -0.027(2) -0.0377(19)
O12 0.156(4) 0.102(3) 0.106(3) 0.063(3) -0.061(3) -0.084(3)
O10 0.0638(19) 0.087(2) 0.080(2) 0.0317(18) -0.0323(17) -0.0531(18)
C1 0.0156(12) 0.0405(15) 0.0255(13) -0.0100(11) -0.0054(11) -0.0111(11)
C2 0.0129(12) 0.0327(14) 0.0230(13) -0.0049(10) -0.0045(10) -0.0081(10)
C10 0.0195(13) 0.0294(13) 0.0225(13) -0.0060(10) -0.0043(10) -0.0063(11)
N4 0.0171(11) 0.0329(12) 0.0232(11) -0.0083(9) -0.0047(9) -0.0053(9)
C11 0.0216(13) 0.0301(14) 0.0256(14) -0.0082(11) -0.0040(11) -0.0091(11)
C12 0.0206(13) 0.0343(14) 0.0251(13) -0.0112(11) -0.0032(11) -0.0082(11)
C3 0.0141(12) 0.0284(13) 0.0213(12) -0.0089(10) -0.0024(10) -0.0070(10)
O9 0.0494(15) 0.0628(16) 0.0340(12) -0.0008(11) -0.0150(11) -0.0210(12)
C16 0.0395(18) 0.0403(17) 0.0421(19) -0.0009(14) -0.0150(15) -0.0079(15)
N6 0.067(2) 0.0452(17) 0.0521(19) 0.0065(15) -0.0267(17) -0.0071(16)
C17 0.082(4) 0.094(4) 0.111(5) 0.010(3) -0.062(4) 0.004(3)
O13 0.0395(14) 0.0599(16) 0.0575(16) 0.0099(13) -0.0146(12) -0.0167(13)
C19 0.059(2) 0.053(2) 0.054(2) 0.0199(18) -0.024(2) -0.031(2)
C20 0.071(3) 0.057(3) 0.080(3) 0.012(2) -0.007(3) -0.013(2)
C21 0.076(3) 0.088(3) 0.086(3) 0.022(3) -0.041(3) -0.044(3)
C18 0.133(6) 0.080(4) 0.086(4) 0.043(3) -0.005(4) -0.024(4)

loop_
_atom_type_symbol
_atom_type_description
_atom_type_scat_dispersion_real
_atom_type_scat_dispersion_imag
_atom_type_scat_source
C C 0.0033 0.0016 'International Tables Vol C Tables 4.2.6.8 and 6.1.1.4'
H H 0.0000 0.0000 'International Tables Vol C Tables 4.2.6.8 and 6.1.1.4'
N N 0.0061 0.0033 'International Tables Vol C Tables 4.2.6.8 and 6.1.1.4'
O O 0.0106 0.0060 'International Tables Vol C Tables 4.2.6.8 and 6.1.1.4'
Nd Nd -0.1943 3.0179 'International Tables Vol C Tables 4.2.6.8 and 6.1.1.4'

loop_
_geom_angle_atom_site_label_1
_geom_angle_atom_site_label_2
_geom_angle_atom_site_label_3
_geom_angle
_geom_angle_site_symmetry_1
_geom_angle_site_symmetry_3
O4 Nd1 O3 84.82(7) 1_455 2_666
O4 Nd1 O9 88.80(8) 1_455 .
O3 Nd1 O9 74.47(8) 2_666 .
O4 Nd1 O8 73.28(8) 1_455 .
O3 Nd1 O8 137.66(8) 2_666 .
O9 Nd1 O8 69.40(9) . .
O4 Nd1 O1 146.22(7) 1_455 .
O3 Nd1 O1 128.43(6) 2_666 .
O9 Nd1 O1 94.44(8) . .
O8 Nd1 O1 76.48(8) . .
O4 Nd1 O2 156.60(7) 1_455 .
O3 Nd1 O2 77.43(7) 2_666 .
O9 Nd1 O2 71.93(9) . .
O8 Nd1 O2 110.38(8) . .
O1 Nd1 O2 51.66(6) . .
O4 Nd1 O6 80.68(7) 1_455 2_755
O3 Nd1 O6 140.06(7) 2_666 2_755
O9 Nd1 O6 141.51(8) . 2_755
O8 Nd1 O6 72.11(8) . 2_755
O1 Nd1 O6 75.98(6) . 2_755
O2 Nd1 O6 122.68(6) . 2_755
O4 Nd1 O11 76.48(9) 1_455 .
O3 Nd1 O11 73.05(8) 2_666 .
O9 Nd1 O11 145.30(8) . .
O8 Nd1 O11 132.47(9) . .
O1 Nd1 O11 115.28(8) . .
O2 Nd1 O11 111.95(9) . .
O6 Nd1 O11 67.44(8) 2_755 .
O4 Nd1 O10 124.63(9) 1_455 .
O3 Nd1 O10 85.00(9) 2_666 .
O9 Nd1 O10 139.13(10) . .
O8 Nd1 O10 137.22(10) . .
O1 Nd1 O10 71.14(9) . .
O2 Nd1 O10 69.27(9) . .
O6 Nd1 O10 73.48(9) 2_755 .
O11 Nd1 O10 48.54(9) . .
O4 Nd1 C1 168.03(8) 1_455 .
O3 Nd1 C1 102.37(7) 2_666 .
O9 Nd1 C1 84.02(8) . .
O8 Nd1 C1 95.18(8) . .
O1 Nd1 C1 26.20(7) . .
O2 Nd1 C1 25.57(7) . .
O6 Nd1 C1 99.07(7) 2_755 .
O11 Nd1 C1 114.61(9) . .
O10 Nd1 C1 66.11(9) . .
C5 O3 Nd1 132.62(18) . 2_666
C5 O4 Nd1 156.7(2) . 1_655
O3 C5 O4 125.5(2) . .
O3 C5 C4 117.6(2) . .
O4 C5 C4 116.9(2) . .
C13 O8 Nd1 151.0(2) . .
C1 O1 Nd1 92.90(15) . .
C7 C8 C2 119.2(2) . .
C7 C8 H8 120.4 . .
C2 C8 H8 120.4 . .
N2 N1 C7 120.2(2) . .
N2 N1 H1N 119.9 . .
C7 N1 H1N 119.9 . .
N1 N2 C9 119.5(2) . .
C4 C6 C7 119.4(2) . .
C4 C6 H6 120.3 . .
C7 C6 H6 120.3 . .
C6 C4 C3 120.3(2) . .
C6 C4 C5 119.9(2) . .
C3 C4 C5 119.7(2) . .
C1 O2 Nd1 93.11(16) . .
C8 C7 C6 120.8(2) . .
C8 C7 N1 117.4(2) . .
C6 C7 N1 121.7(2) . .
N2 C9 C12 124.3(2) . .
N2 C9 C10 115.4(2) . .
C12 C9 C10 120.3(2) . .
C11 N3 C12 125.7(2) . .
C11 N3 H3N 117.2 . .
C12 N3 H3N 117.2 . .
C11 O6 Nd1 139.75(19) . 2_755
C19 N8 C21 121.7(4) . .
C19 N8 C20 120.7(4) . .
C21 N8 C20 117.5(4) . .
O8 C13 N5 124.5(3) . .
O8 C13 H13 117.8 . .
N5 C13 H13 117.8 . .
C13 N5 C14 122.2(3) . .
C13 N5 C15 118.6(3) . .
C14 N5 C15 119.2(4) . .
N5 C14 H14A 109.5 . .
N5 C14 H14B 109.5 . .
H14A C14 H14B 109.5 . .
N5 C14 H14C 109.5 . .
H14A C14 H14C 109.5 . .
H14B C14 H14C 109.5 . .
N5 C15 H15A 109.5 . .
N5 C15 H15B 109.5 . .
H15A C15 H15B 109.5 . .
N5 C15 H15C 109.5 . .
H15A C15 H15C 109.5 . .
H15B C15 H15C 109.5 . .
N7 O11 Nd1 97.5(2) . .
O12 N7 O10 122.5(4) . .
O12 N7 O11 121.3(4) . .
O10 N7 O11 116.2(3) . .
N7 O10 Nd1 97.8(2) . .
O2 C1 O1 121.8(2) . .
O2 C1 C2 119.6(2) . .
O1 C1 C2 118.6(2) . .
O2 C1 Nd1 61.33(14) . .
O1 C1 Nd1 60.90(13) . .
C2 C1 Nd1 173.8(2) . .
C3 C2 C8 120.6(2) . .
C3 C2 C1 119.7(2) . .
C8 C2 C1 119.8(2) . .
O7 C10 N4 120.1(2) . .
O7 C10 C9 125.1(2) . .
N4 C10 C9 114.8(2) . .
C11 N4 C10 125.9(2) . .
C11 N4 H4N 117.1 . .
C10 N4 H4N 117.1 . .
O6 C11 N4 121.3(3) . .
O6 C11 N3 121.4(3) . .
N4 C11 N3 117.3(2) . .
O5 C12 N3 120.1(3) . .
O5 C12 C9 124.2(2) . .
N3 C12 C9 115.7(2) . .
C2 C3 C4 119.6(2) . .
C2 C3 H3 120.2 . .
C4 C3 H3 120.2 . .
C16 O9 Nd1 143.5(2) . .
O9 C16 N6 125.6(4) . .
O9 C16 H16 117.2 . .
N6 C16 H16 117.2 . .
C16 N6 C17 120.7(4) . .
C16 N6 C18 122.3(4) . .
C17 N6 C18 117.0(4) . .
N6 C17 H17A 109.5 . .
N6 C17 H17B 109.5 . .
H17A C17 H17B 109.5 . .
N6 C17 H17C 109.5 . .
H17A C17 H17C 109.5 . .
H17B C17 H17C 109.5 . .
O13 C19 N8 125.9(4) . .
O13 C19 H19 117.1 . .
N8 C19 H19 117.1 . .
N8 C20 H20A 109.5 . .
N8 C20 H20B 109.5 . .
H20A C20 H20B 109.5 . .
N8 C20 H20C 109.5 . .
H20A C20 H20C 109.5 . .
H20B C20 H20C 109.5 . .
N8 C21 H21A 109.5 . .
N8 C21 H21B 109.5 . .
H21A C21 H21B 109.5 . .
N8 C21 H21C 109.5 . .
H21A C21 H21C 109.5 . .
H21B C21 H21C 109.5 . .
N6 C18 H18A 109.5 . .
N6 C18 H18B 109.5 . .
H18A C18 H18B 109.5 . .
N6 C18 H18C 109.5 . .
H18A C18 H18C 109.5 . .
H18B C18 H18C 109.5 . .

loop_
_geom_bond_atom_site_label_1
_geom_bond_atom_site_label_2
_geom_bond_distance
_geom_bond_site_symmetry_2
Nd1 O4 2.3470(19) 1_455
Nd1 O3 2.4069(18) 2_666
Nd1 O9 2.440(2) .
Nd1 O8 2.481(2) .
Nd1 O1 2.5172(19) .
Nd1 O2 2.528(2) .
Nd1 O6 2.5589(19) 2_755
Nd1 O11 2.584(3) .
Nd1 O10 2.588(3) .
Nd1 C1 2.877(3) .
O3 C5 1.250(3) .
O3 Nd1 2.4069(18) 2_666
O4 C5 1.250(3) .
O4 Nd1 2.3471(19) 1_655
C5 C4 1.504(3) .
O8 C13 1.223(4) .
O1 C1 1.272(3) .
C8 C7 1.386(3) .
C8 C2 1.396(4) .
C8 H8 0.9300 .
N1 N2 1.301(3) .
N1 C7 1.414(3) .
N1 H1N 0.8600 .
N2 C9 1.317(3) .
O7 C10 1.211(3) .
O5 C12 1.224(3) .
C6 C4 1.390(3) .
C6 C7 1.390(4) .
C6 H6 0.9300 .
C4 C3 1.393(3) .
O2 C1 1.244(3) .
C9 C12 1.456(4) .
C9 C10 1.477(4) .
N3 C11 1.364(4) .
N3 C12 1.376(3) .
N3 H3N 0.8600 .
O6 C11 1.227(3) .
O6 Nd1 2.5590(19) 2_755
N8 C19 1.327(5) .
N8 C21 1.412(6) .
N8 C20 1.457(5) .
C13 N5 1.308(4) .
C13 H13 0.9300 .
N5 C14 1.447(5) .
N5 C15 1.458(6) .
C14 H14A 0.9600 .
C14 H14B 0.9600 .
C14 H14C 0.9600 .
C15 H15A 0.9600 .
C15 H15B 0.9600 .
C15 H15C 0.9600 .
O11 N7 1.260(4) .
N7 O12 1.228(4) .
N7 O10 1.245(5) .
C1 C2 1.498(3) .
C2 C3 1.385(4) .
C10 N4 1.385(3) .
N4 C11 1.358(4) .
N4 H4N 0.8600 .
C3 H3 0.9300 .
O9 C16 1.218(4) .
C16 N6 1.304(5) .
C16 H16 0.9300 .
N6 C17 1.438(6) .
N6 C18 1.457(6) .
C17 H17A 0.9600 .
C17 H17B 0.9600 .
C17 H17C 0.9600 .
O13 C19 1.225(5) .
C19 H19 0.9300 .
C20 H20A 0.9600 .
C20 H20B 0.9600 .
C20 H20C 0.9600 .
C21 H21A 0.9600 .
C21 H21B 0.9600 .
C21 H21C 0.9600 .
C18 H18A 0.9600 .
C18 H18B 0.9600 .
C18 H18C 0.9600 .

loop_
_geom_hbond_atom_site_label_D
_geom_hbond_atom_site_label_H
_geom_hbond_atom_site_label_A
_geom_hbond_distance_DH
_geom_hbond_distance_HA
_geom_hbond_distance_DA
_geom_hbond_angle_DHA
_geom_hbond_site_symmetry_A
N1 H1N O5 0.86 1.96 2.628(3) 133.7 .
N3 H3N O1 0.86 1.90 2.722(3) 158.7 2_755
C13 H13 O7 0.93 2.35 3.241(4) 161.3 1_455
N4 H4N O13 0.86 2.01 2.866(3) 173.1 2_855
C16 H16 O11 0.93 2.42 3.277(4) 152.6 2_566
C18 H18A O11 0.96 2.45 3.359(7) 157.9 2_566

loop_
_geom_torsion_atom_site_label_1
_geom_torsion_atom_site_label_2
_geom_torsion_atom_site_label_3
_geom_torsion_atom_site_label_4
_geom_torsion
_geom_torsion_site_symmetry_1
Nd1 O3 C5 O4 52.4(4) 2_666
Nd1 O3 C5 C4 -127.0(2) 2_666
Nd1 O4 C5 O3 63.8(6) 1_655
Nd1 O4 C5 C4 -116.8(4) 1_655
C7 N1 N2 C9 -175.1(2) .
C7 C6 C4 C3 -2.3(4) .
C7 C6 C4 C5 179.3(2) .
O3 C5 C4 C6 -151.0(3) .
O4 C5 C4 C6 29.6(4) .
O3 C5 C4 C3 30.6(4) .
O4 C5 C4 C3 -148.8(3) .
C2 C8 C7 C6 -1.8(4) .
C2 C8 C7 N1 -179.5(2) .
C4 C6 C7 C8 3.2(4) .
C4 C6 C7 N1 -179.2(2) .
N2 N1 C7 C8 -167.2(2) .
N2 N1 C7 C6 15.1(4) .
N1 N2 C9 C12 3.3(4) .
N1 N2 C9 C10 -178.7(2) .
Nd1 O8 C13 N5 -154.6(4) .
O8 C13 N5 C14 -176.6(5) .
O8 C13 N5 C15 2.6(7) .
Nd1 O11 N7 O12 -179.6(4) .
Nd1 O11 N7 O10 0.7(4) .
O12 N7 O10 Nd1 179.6(4) .
O11 N7 O10 Nd1 -0.7(4) .
Nd1 O2 C1 O1 -7.6(3) .
Nd1 O2 C1 C2 172.9(2) .
Nd1 O1 C1 O2 7.6(3) .
Nd1 O1 C1 C2 -172.9(2) .
C7 C8 C2 C3 -0.6(4) .
C7 C8 C2 C1 -179.8(2) .
O2 C1 C2 C3 8.5(4) .
O1 C1 C2 C3 -171.0(3) .
O2 C1 C2 C8 -172.3(3) .
O1 C1 C2 C8 8.2(4) .
N2 C9 C10 O7 1.1(4) .
C12 C9 C10 O7 179.2(3) .
N2 C9 C10 N4 -177.5(2) .
C12 C9 C10 N4 0.6(4) .
O7 C10 N4 C11 -174.0(3) .
C9 C10 N4 C11 4.7(4) .
Nd1 O6 C11 N4 174.3(2) 2_755
Nd1 O6 C11 N3 -5.8(5) 2_755
C10 N4 C11 O6 173.0(3) .
C10 N4 C11 N3 -6.9(4) .
C12 N3 C11 O6 -176.3(3) .
C12 N3 C11 N4 3.6(4) .
C11 N3 C12 O5 179.2(3) .
C11 N3 C12 C9 1.2(4) .
N2 C9 C12 O5 -3.3(5) .
C10 C9 C12 O5 178.8(3) .
N2 C9 C12 N3 174.7(3) .
C10 C9 C12 N3 -3.2(4) .
C8 C2 C3 C4 1.5(4) .
C1 C2 C3 C4 -179.3(2) .
C6 C4 C3 C2 -0.1(4) .
C5 C4 C3 C2 178.3(2) .
Nd1 O9 C16 N6 143.8(3) .
O9 C16 N6 C17 -2.1(7) .
O9 C16 N6 C18 178.0(5) .
C21 N8 C19 O13 -0.4(6) .
C20 N8 C19 O13 -178.4(4) .
